data_7133960
loop_
_publ_author_name
'Luff, M. S.'
'Oppel, K.'
'Krummenacher, I.'
'Braunschweig, H.'
'Radius, U.'

_publ_section_title
;
 Radical anions of 1,1-azoliumdithiocarboxylates.
;
_journal_issue 97
_journal_name_full 'Chemical communications (Cambridge, England)'
_journal_page_first 14447
_journal_page_last 14450
_journal_paper_doi 10.1039/d4cc05486e
_journal_volume 60
_journal_year 2024
_chemical_formula_moiety 'C21 H31 N S2'
_chemical_formula_sum 'C21 H31 N S2'
_chemical_formula_weight 361.59
_space_group_crystal_system monoclinic
_space_group_IT_number 4
_space_group_name_Hall 'P 2yb'
_space_group_name_H-M_alt 'P 1 21 1'
_atom_sites_solution_hydrogens geom
_atom_sites_solution_primary dual
_atom_sites_solution_secondary difmap
_audit_creation_method SHELXL-2018/3
_audit_update_record
;
2024-10-14 deposited with the CCDC.	2024-11-11 downloaded from the CCDC.
;
_cell_angle_alpha 90
_cell_angle_beta 113.047(3)
_cell_angle_gamma 90
_cell_formula_units_Z 2
_cell_length_a 8.0364(2)
_cell_length_b 14.9846(4)
_cell_length_c 8.9999(3)
_cell_measurement_reflns_used 8501
_cell_measurement_temperature 100(2)
_cell_measurement_theta_max 77.4310
_cell_measurement_theta_min 5.2990
_cell_volume 997.28(5)
_computing_cell_refinement 'CrysAlisPro 1.171.41.93a (Rigaku OD, 2020)'
_computing_data_reduction 'CrysAlisPro 1.171.41.93a (Rigaku OD, 2020)'
_computing_molecular_graphics 'ShelXLe (Huebschle et all, 2011)'
_computing_publication_material 'SHELXL-2014/6 (Sheldrick, 2014)'
_computing_structure_refinement 'SHELXL-2018/3 (Sheldrick, 2018)'
_computing_structure_solution 'SHELXT 2014/5 (Sheldrick, 2014)'
_diffrn_ambient_temperature 100(2)
_diffrn_detector_area_resol_mean 10.0000
_diffrn_measured_fraction_theta_full 0.976
_diffrn_measured_fraction_theta_max 0.937
_diffrn_measurement_device_type 'XtaLAB Synergy, Dualflex, HyPix'
_diffrn_measurement_method '\w scans'
_diffrn_radiation_type CuK\a
_diffrn_radiation_wavelength 1.54184
_diffrn_reflns_av_R_equivalents 0.0375
_diffrn_reflns_av_unetI/netI 0.0396
_diffrn_reflns_Laue_measured_fraction_full 0.976
_diffrn_reflns_Laue_measured_fraction_max 0.937
_diffrn_reflns_limit_h_max 10
_diffrn_reflns_limit_h_min -9
_diffrn_reflns_limit_k_max 16
_diffrn_reflns_limit_k_min -18
_diffrn_reflns_limit_l_max 7
_diffrn_reflns_limit_l_min -11
_diffrn_reflns_number 7881
_diffrn_reflns_point_group_measured_fraction_full 0.840
_diffrn_reflns_point_group_measured_fraction_max 0.795
_diffrn_reflns_theta_full 72.000
_diffrn_reflns_theta_max 77.647
_diffrn_reflns_theta_min 5.341
_diffrn_source 'micro-focus sealed X-ray tube'
_exptl_absorpt_coefficient_mu 2.409
_exptl_absorpt_correction_T_max 1.000
_exptl_absorpt_correction_T_min 0.621
_exptl_absorpt_correction_type gaussian
_exptl_absorpt_process_details
;
CrysAlisPro 1.171.41.92a (Rigaku Oxford Diffraction, 2020)
Numerical absorption correction based on gaussian integration over
a multifaceted crystal model
Empirical absorption correction using spherical harmonics,
implemented in SCALE3 ABSPACK scaling algorithm.
;
_exptl_crystal_colour orange
_exptl_crystal_density_diffrn 1.204
_exptl_crystal_description block
_exptl_crystal_F_000 392
_exptl_crystal_size_max 0.160
_exptl_crystal_size_mid 0.140
_exptl_crystal_size_min 0.070
_refine_diff_density_max 0.335
_refine_diff_density_min -0.274
_refine_diff_density_rms 0.053
_refine_ls_abs_structure_details
;
 Flack x determined using 1261 quotients [(I+)-(I-)]/[(I+)+(I-)]
 (Parsons, Flack and Wagner, Acta Cryst. B69 (2013) 249-259).
;
_refine_ls_abs_structure_Flack -0.015(12)
_refine_ls_extinction_method none
_refine_ls_goodness_of_fit_ref 1.041
_refine_ls_hydrogen_treatment constr
_refine_ls_matrix_type full
_refine_ls_number_parameters 225
_refine_ls_number_reflns 3373
_refine_ls_number_restraints 1
_refine_ls_restrained_S_all 1.041
_refine_ls_R_factor_all 0.0337
_refine_ls_R_factor_gt 0.0334
_refine_ls_shift/su_max 0.001
_refine_ls_shift/su_mean 0.000
_refine_ls_structure_factor_coef Fsqd
_refine_ls_weighting_details 'w=1/[\s^2^(Fo^2^)+(0.0629P)^2^+0.0964P] where P=(Fo^2^+2Fc^2^)/3'
_refine_ls_weighting_scheme calc
_refine_ls_wR_factor_gt 0.0881
_refine_ls_wR_factor_ref 0.0884
_reflns_Friedel_coverage 0.633
_reflns_Friedel_fraction_full 0.692
_reflns_Friedel_fraction_max 0.641
_reflns_number_gt 3324
_reflns_number_total 3373
_reflns_threshold_expression 'I > 2\s(I)'
_cod_data_source_file d4cc05486e2.cif
_cod_data_source_block Compound_1a
_cod_depositor_comments 'Adding full bibliography for 7133960--7133964.cif.'
_cod_original_sg_symbol_H-M 'P 21'
_cod_database_code 7133960
_shelx_shelxl_version_number 2018/3
_shelx_space_group_comment
;
The symmetry employed for this shelxl refinement is uniquely defined
by the following loop, which should always be used as a source of
symmetry information in preference to the above space-group names.
They are only intended as comments.
;
_shelx_estimated_absorpt_t_min 0.699
_shelx_estimated_absorpt_t_max 0.849

loop_
_space_group_symop_operation_xyz
'x, y, z'
'-x, y+1/2, -z'

loop_
_atom_site_label
_atom_site_type_symbol
_atom_site_fract_x
_atom_site_fract_y
_atom_site_fract_z
_atom_site_U_iso_or_equiv
_atom_site_adp_type
_atom_site_occupancy
_atom_site_site_symmetry_order
_atom_site_calc_flag
_atom_site_refinement_flags_posn
_atom_site_refinement_flags_adp
_atom_site_refinement_flags_occupancy
_atom_site_disorder_assembly
_atom_site_disorder_group
S001 S 0.59575(9) 0.57058(4) 1.02841(7) 0.01879(17) Uani 1 1 d . . . . .
S002 S 0.23593(8) 0.62497(5) 0.76864(7) 0.01969(17) Uani 1 1 d . . . . .
N003 N 0.5386(3) 0.50809(15) 0.6447(2) 0.0111(4) Uani 1 1 d . . . . .
C004 C 0.6652(3) 0.65197(17) 0.7036(3) 0.0129(5) Uani 1 1 d . . . . .
C005 C 0.5469(3) 0.57958(17) 0.7306(3) 0.0110(5) Uani 1 1 d . . . . .
C006 C 0.5439(4) 0.73296(19) 0.6332(3) 0.0172(5) Uani 1 1 d . . . . .
H00A H 0.433777 0.713837 0.543099 0.026 Uiso 1 1 calc R U . . .
H00B H 0.608688 0.776444 0.594366 0.026 Uiso 1 1 calc R U . . .
H00C H 0.511381 0.760474 0.716936 0.026 Uiso 1 1 calc R U . . .
C007 C 0.3973(4) 0.44047(17) 0.6068(3) 0.0126(5) Uani 1 1 d . . . . .
C008 C 0.7229(3) 0.60693(17) 0.5757(3) 0.0130(5) Uani 1 1 d . . . . .
H00D H 0.648809 0.629785 0.466499 0.016 Uiso 1 1 calc R U . . .
H00E H 0.851686 0.619611 0.599354 0.016 Uiso 1 1 calc R U . . .
C009 C 0.1053(4) 0.3888(2) 0.4278(3) 0.0172(5) Uani 1 1 d . . . . .
H009 H -0.000062 0.394591 0.331341 0.021 Uiso 1 1 calc R U . . .
C00A C 0.2717(4) 0.30802(19) 0.6708(3) 0.0180(5) Uani 1 1 d . . . . .
H00F H 0.279876 0.259009 0.740242 0.022 Uiso 1 1 calc R U . . .
C00B C 0.4487(3) 0.59130(17) 0.8388(3) 0.0137(5) Uani 1 1 d . . . . .
C00C C 0.2426(3) 0.45172(19) 0.4617(3) 0.0139(5) Uani 1 1 d . . . . .
C00D C 0.4155(4) 0.36860(18) 0.7122(3) 0.0143(5) Uani 1 1 d . . . . .
C00E C 0.2195(3) 0.52657(19) 0.3407(3) 0.0156(5) Uani 1 1 d . . . . .
H00G H 0.334891 0.561289 0.376818 0.019 Uiso 1 1 calc R U . . .
C00F C 0.6442(4) 0.4587(2) 0.4249(3) 0.0168(5) Uani 1 1 d . . . . .
H00H H 0.546225 0.490749 0.340470 0.025 Uiso 1 1 calc R U . . .
H00I H 0.604434 0.397890 0.434494 0.025 Uiso 1 1 calc R U . . .
H00J H 0.750117 0.456128 0.396608 0.025 Uiso 1 1 calc R U . . .
C00G C 0.0666(4) 0.5906(2) 0.3312(3) 0.0208(6) Uani 1 1 d . . . . .
H00K H 0.055211 0.637492 0.251843 0.031 Uiso 1 1 calc R U . . .
H00L H 0.094254 0.617741 0.437272 0.031 Uiso 1 1 calc R U . . .
H00M H -0.047375 0.557485 0.298256 0.031 Uiso 1 1 calc R U . . .
C00H C 0.6827(4) 0.2675(2) 0.8445(3) 0.0221(6) Uani 1 1 d . . . . .
H00N H 0.604702 0.215173 0.829868 0.033 Uiso 1 1 calc R U . . .
H00O H 0.793922 0.259386 0.941035 0.033 Uiso 1 1 calc R U . . .
H00P H 0.713171 0.274458 0.749752 0.033 Uiso 1 1 calc R U . . .
C00I C 0.1175(4) 0.3179(2) 0.5306(3) 0.0192(6) Uani 1 1 d . . . . .
H00Q H 0.020912 0.276394 0.505259 0.023 Uiso 1 1 calc R U . . .
C00J C 0.6936(3) 0.50701(17) 0.5848(3) 0.0128(5) Uani 1 1 d . . . . .
C00K C 0.8284(4) 0.68195(19) 0.8548(3) 0.0181(6) Uani 1 1 d . . . . .
H00R H 0.906341 0.630482 0.902278 0.027 Uiso 1 1 calc R U . . .
H00S H 0.785417 0.707158 0.933819 0.027 Uiso 1 1 calc R U . . .
H00T H 0.897150 0.727283 0.824327 0.027 Uiso 1 1 calc R U . . .
C00L C 0.5831(4) 0.35126(18) 0.8644(3) 0.0171(5) Uani 1 1 d . . . . .
H00U H 0.666120 0.403586 0.883616 0.020 Uiso 1 1 calc R U . . .
C00M C 0.1814(4) 0.4885(2) 0.1712(3) 0.0224(6) Uani 1 1 d . . . . .
H00V H 0.056415 0.466907 0.122816 0.034 Uiso 1 1 calc R U . . .
H00W H 0.264426 0.438921 0.180200 0.034 Uiso 1 1 calc R U . . .
H00X H 0.199179 0.535351 0.102922 0.034 Uiso 1 1 calc R U . . .
C00N C 0.8579(4) 0.46176(19) 0.7141(3) 0.0167(5) Uani 1 1 d . . . . .
H00Y H 0.833302 0.397930 0.718041 0.025 Uiso 1 1 calc R U . . .
H00Z H 0.881202 0.488802 0.819511 0.025 Uiso 1 1 calc R U . . .
H010 H 0.963971 0.469622 0.687281 0.025 Uiso 1 1 calc R U . . .
C00O C 0.5343(5) 0.3399(2) 1.0116(3) 0.0236(6) Uani 1 1 d . . . . .
H011 H 0.463179 0.391337 1.019944 0.035 Uiso 1 1 calc R U . . .
H012 H 0.645324 0.335796 1.109463 0.035 Uiso 1 1 calc R U . . .
H013 H 0.463182 0.285242 0.999577 0.035 Uiso 1 1 calc R U . . .

loop_
_atom_site_aniso_label
_atom_site_aniso_U_11
_atom_site_aniso_U_22
_atom_site_aniso_U_33
_atom_site_aniso_U_23
_atom_site_aniso_U_13
_atom_site_aniso_U_12
S001 0.0242(3) 0.0186(3) 0.0126(3) 0.0011(2) 0.0061(2) 0.0023(3)
S002 0.0135(3) 0.0241(4) 0.0224(3) -0.0053(3) 0.0080(2) 0.0002(3)
N003 0.0112(10) 0.0102(11) 0.0124(9) 0.0014(8) 0.0050(7) 0.0009(8)
C004 0.0142(12) 0.0092(13) 0.0161(11) -0.0004(9) 0.0070(10) -0.0008(9)
C005 0.0106(11) 0.0081(12) 0.0115(9) 0.0015(9) 0.0011(8) 0.0013(9)
C006 0.0222(14) 0.0112(13) 0.0206(12) 0.0053(10) 0.0110(10) 0.0042(11)
C007 0.0145(12) 0.0101(13) 0.0149(10) -0.0028(9) 0.0076(9) -0.0018(9)
C008 0.0127(11) 0.0122(13) 0.0156(10) 0.0007(9) 0.0071(9) -0.0010(10)
C009 0.0139(12) 0.0172(14) 0.0206(12) -0.0048(10) 0.0069(10) -0.0006(10)
C00A 0.0219(14) 0.0134(13) 0.0243(12) -0.0010(10) 0.0149(11) -0.0024(11)
C00B 0.0183(12) 0.0084(12) 0.0157(10) -0.0018(9) 0.0080(9) -0.0027(9)
C00C 0.0132(12) 0.0137(12) 0.0168(11) -0.0028(9) 0.0079(9) 0.0006(10)
C00D 0.0175(12) 0.0111(13) 0.0174(11) -0.0005(9) 0.0102(10) 0.0024(10)
C00E 0.0133(12) 0.0181(14) 0.0138(11) -0.0007(10) 0.0035(9) -0.0004(11)
C00F 0.0187(13) 0.0156(13) 0.0194(12) -0.0038(10) 0.0110(10) -0.0033(11)
C00G 0.0159(13) 0.0228(16) 0.0196(12) 0.0047(10) 0.0026(10) 0.0065(11)
C00H 0.0269(15) 0.0172(14) 0.0211(12) 0.0046(11) 0.0083(11) 0.0066(12)
C00I 0.0198(13) 0.0127(14) 0.0300(14) -0.0063(10) 0.0151(11) -0.0049(11)
C00J 0.0113(11) 0.0132(14) 0.0164(11) 0.0009(9) 0.0081(9) 0.0004(10)
C00K 0.0135(12) 0.0182(15) 0.0210(12) -0.0035(10) 0.0050(10) -0.0053(11)
C00L 0.0234(14) 0.0126(14) 0.0157(11) 0.0028(9) 0.0082(10) -0.0004(11)
C00M 0.0216(14) 0.0286(16) 0.0159(11) -0.0007(11) 0.0060(10) -0.0014(12)
C00N 0.0158(12) 0.0154(14) 0.0198(11) 0.0028(10) 0.0080(10) 0.0026(11)
C00O 0.0353(18) 0.0205(16) 0.0177(12) 0.0023(11) 0.0132(12) -0.0023(13)

loop_
_atom_type_symbol
_atom_type_description
_atom_type_scat_dispersion_real
_atom_type_scat_dispersion_imag
_atom_type_scat_source
C C 0.0181 0.0091 'International Tables Vol C Tables 4.2.6.8 and 6.1.1.4'
H H 0.0000 0.0000 'International Tables Vol C Tables 4.2.6.8 and 6.1.1.4'
N N 0.0311 0.0180 'International Tables Vol C Tables 4.2.6.8 and 6.1.1.4'
S S 0.3331 0.5567 'International Tables Vol C Tables 4.2.6.8 and 6.1.1.4'

loop_
_geom_angle_atom_site_label_1
_geom_angle_atom_site_label_2
_geom_angle_atom_site_label_3
_geom_angle
_geom_angle_site_symmetry_1
_geom_angle_site_symmetry_3
_geom_angle_publ_flag
C005 N003 C007 124.25(19) . . ?
C005 N003 C00J 110.8(2) . . ?
C007 N003 C00J 125.0(2) . . ?
C005 C004 C006 107.1(2) . . ?
C005 C004 C00K 115.8(2) . . ?
C006 C004 C00K 108.6(2) . . ?
C005 C004 C008 101.23(19) . . ?
C006 C004 C008 111.4(2) . . ?
C00K C004 C008 112.5(2) . . ?
N003 C005 C00B 124.6(2) . . ?
N003 C005 C004 112.34(19) . . ?
C00B C005 C004 123.1(2) . . ?
C004 C006 H00A 109.5 . . ?
C004 C006 H00B 109.5 . . ?
H00A C006 H00B 109.5 . . ?
C004 C006 H00C 109.5 . . ?
H00A C006 H00C 109.5 . . ?
H00B C006 H00C 109.5 . . ?
C00D C007 C00C 122.4(2) . . ?
C00D C007 N003 120.6(2) . . ?
C00C C007 N003 117.1(2) . . ?
C00J C008 C004 106.88(18) . . ?
C00J C008 H00D 110.3 . . ?
C004 C008 H00D 110.3 . . ?
C00J C008 H00E 110.3 . . ?
C004 C008 H00E 110.3 . . ?
H00D C008 H00E 108.6 . . ?
C00I C009 C00C 122.0(3) . . ?
C00I C009 H009 119.0 . . ?
C00C C009 H009 119.0 . . ?
C00I C00A C00D 121.6(3) . . ?
C00I C00A H00F 119.2 . . ?
C00D C00A H00F 119.2 . . ?
C005 C00B S002 121.44(18) . . ?
C005 C00B S001 107.50(18) . . ?
S002 C00B S001 130.96(14) . . ?
C009 C00C C007 117.1(2) . . ?
C009 C00C C00E 118.6(2) . . ?
C007 C00C C00E 124.3(2) . . ?
C00A C00D C007 117.4(2) . . ?
C00A C00D C00L 118.5(2) . . ?
C007 C00D C00L 124.1(2) . . ?
C00C C00E C00G 111.80(19) . . ?
C00C C00E C00M 110.8(2) . . ?
C00G C00E C00M 109.3(2) . . ?
C00C C00E H00G 108.3 . . ?
C00G C00E H00G 108.3 . . ?
C00M C00E H00G 108.3 . . ?
C00J C00F H00H 109.5 . . ?
C00J C00F H00I 109.5 . . ?
H00H C00F H00I 109.5 . . ?
C00J C00F H00J 109.5 . . ?
H00H C00F H00J 109.5 . . ?
H00I C00F H00J 109.5 . . ?
C00E C00G H00K 109.5 . . ?
C00E C00G H00L 109.5 . . ?
H00K C00G H00L 109.5 . . ?
C00E C00G H00M 109.5 . . ?
H00K C00G H00M 109.5 . . ?
H00L C00G H00M 109.5 . . ?
C00L C00H H00N 109.5 . . ?
C00L C00H H00O 109.5 . . ?
H00N C00H H00O 109.5 . . ?
C00L C00H H00P 109.5 . . ?
H00N C00H H00P 109.5 . . ?
H00O C00H H00P 109.5 . . ?
C009 C00I C00A 119.5(3) . . ?
C009 C00I H00Q 120.2 . . ?
C00A C00I H00Q 120.2 . . ?
C00F C00J C008 114.0(2) . . ?
C00F C00J C00N 109.6(2) . . ?
C008 C00J C00N 111.7(2) . . ?
C00F C00J N003 112.9(2) . . ?
C008 C00J N003 99.89(19) . . ?
C00N C00J N003 108.23(18) . . ?
C004 C00K H00R 109.5 . . ?
C004 C00K H00S 109.5 . . ?
H00R C00K H00S 109.5 . . ?
C004 C00K H00T 109.5 . . ?
H00R C00K H00T 109.5 . . ?
H00S C00K H00T 109.5 . . ?
C00D C00L C00O 111.2(2) . . ?
C00D C00L C00H 110.6(2) . . ?
C00O C00L C00H 109.4(2) . . ?
C00D C00L H00U 108.5 . . ?
C00O C00L H00U 108.5 . . ?
C00H C00L H00U 108.5 . . ?
C00E C00M H00V 109.5 . . ?
C00E C00M H00W 109.5 . . ?
H00V C00M H00W 109.5 . . ?
C00E C00M H00X 109.5 . . ?
H00V C00M H00X 109.5 . . ?
H00W C00M H00X 109.5 . . ?
C00J C00N H00Y 109.5 . . ?
C00J C00N H00Z 109.5 . . ?
H00Y C00N H00Z 109.5 . . ?
C00J C00N H010 109.5 . . ?
H00Y C00N H010 109.5 . . ?
H00Z C00N H010 109.5 . . ?
C00L C00O H011 109.5 . . ?
C00L C00O H012 109.5 . . ?
H011 C00O H012 109.5 . . ?
C00L C00O H013 109.5 . . ?
H011 C00O H013 109.5 . . ?
H012 C00O H013 109.5 . . ?

loop_
_geom_bond_atom_site_label_1
_geom_bond_atom_site_label_2
_geom_bond_distance
_geom_bond_site_symmetry_2
_geom_bond_publ_flag
S001 C00B 1.681(3) . ?
S002 C00B 1.653(3) . ?
N003 C005 1.307(3) . ?
N003 C007 1.459(3) . ?
N003 C00J 1.540(3) . ?
C004 C005 1.523(3) . ?
C004 C006 1.530(4) . ?
C004 C00K 1.541(3) . ?
C004 C008 1.553(3) . ?
C005 C00B 1.485(3) . ?
C006 H00A 0.9800 . ?
C006 H00B 0.9800 . ?
C006 H00C 0.9800 . ?
C007 C00D 1.405(4) . ?
C007 C00C 1.417(4) . ?
C008 C00J 1.523(4) . ?
C008 H00D 0.9900 . ?
C008 H00E 0.9900 . ?
C009 C00I 1.387(4) . ?
C009 C00C 1.391(4) . ?
C009 H009 0.9500 . ?
C00A C00I 1.387(4) . ?
C00A C00D 1.401(4) . ?
C00A H00F 0.9500 . ?
C00C C00E 1.523(4) . ?
C00D C00L 1.521(4) . ?
C00E C00G 1.535(4) . ?
C00E C00M 1.544(3) . ?
C00E H00G 1.0000 . ?
C00F C00J 1.518(3) . ?
C00F H00H 0.9800 . ?
C00F H00I 0.9800 . ?
C00F H00J 0.9800 . ?
C00G H00K 0.9800 . ?
C00G H00L 0.9800 . ?
C00G H00M 0.9800 . ?
C00H C00L 1.537(4) . ?
C00H H00N 0.9800 . ?
C00H H00O 0.9800 . ?
C00H H00P 0.9800 . ?
C00I H00Q 0.9500 . ?
C00J C00N 1.534(4) . ?
C00K H00R 0.9800 . ?
C00K H00S 0.9800 . ?
C00K H00T 0.9800 . ?
C00L C00O 1.531(4) . ?
C00L H00U 1.0000 . ?
C00M H00V 0.9800 . ?
C00M H00W 0.9800 . ?
C00M H00X 0.9800 . ?
C00N H00Y 0.9800 . ?
C00N H00Z 0.9800 . ?
C00N H010 0.9800 . ?
C00O H011 0.9800 . ?
C00O H012 0.9800 . ?
C00O H013 0.9800 . ?
